data_2239994
loop_
_publ_author_name
'Yamuna, Thammarse S.'
'Jasinski, Jerry P.'
'Kaur, Manpreet'
'Anderson, Brian J.'
'Yathirajan, H. S.'

_publ_section_title
;
 Crystal structures of 4-(pyrimidin-2-yl)piperazin-1-ium chloride and
 4-(pyrimidin-2-yl)piperazin-1-ium nitrate
;
_journal_coeditor_code HB7279
_journal_issue 10
_journal_name_full 'Acta Crystallographica Section E'
_journal_page_first 203
_journal_page_last 206
_journal_paper_doi 10.1107/S1600536814020169
_journal_volume 70
_journal_year 2014
_chemical_formula_iupac 'C8 H13 N4 +, Cl -'
_chemical_formula_moiety 'C8 H13 N4 +, Cl -'
_chemical_formula_sum 'C8 H13 Cl N4'
_chemical_formula_weight 200.67
_chemical_name_systematic
;
4-(Pyrimidin-2-yl)piperazin-1-ium chloride
;
_space_group_crystal_system orthorhombic
_space_group_IT_number 19
_space_group_name_Hall 'P 2ac 2ab'
_space_group_name_H-M_alt 'P 21 21 21'
_symmetry_space_group_name_Hall 'P 2ac 2ab'
_symmetry_space_group_name_H-M 'P 21 21 21'
_atom_sites_solution_hydrogens geom
_atom_sites_solution_primary direct
_cell_angle_alpha 90
_cell_angle_beta 90
_cell_angle_gamma 90
_cell_formula_units_Z 4
_cell_length_a 6.84764(17)
_cell_length_b 7.27667(18)
_cell_length_c 19.1751(5)
_cell_measurement_reflns_used 2676
_cell_measurement_temperature 173(2)
_cell_measurement_theta_max 71.47
_cell_measurement_theta_min 4.62
_cell_volume 955.46(4)
_computing_cell_refinement 'CrysAlis PRO (Agilent, 2012)'
_computing_data_collection 'CrysAlis PRO (Agilent, 2012)'
_computing_data_reduction 'CrysAlis RED (Agilent, 2012)'
_computing_molecular_graphics 'OLEX2 (Dolomanov <i>et al.</i>, 2009)'
_computing_publication_material 'OLEX2 (Dolomanov <i>et al.</i>, 2009)'
_computing_structure_refinement 'SHELXL2012 (Sheldrick, 2008)'
_computing_structure_solution 'SUPERFLIP (Palatinus & Chapuis, 2007)'
_diffrn_ambient_temperature 173(2)
_diffrn_detector_area_resol_mean 16.0416
_diffrn_measured_fraction_theta_full 0.999
_diffrn_measured_fraction_theta_max 0.995
_diffrn_measurement_device_type 'Agilent Agilent Eos Gemini'
_diffrn_measurement_method '\w scans'
_diffrn_radiation_type CuK\a
_diffrn_radiation_wavelength 1.54184
_diffrn_reflns_av_R_equivalents 0.0449
_diffrn_reflns_limit_h_max 8
_diffrn_reflns_limit_h_min -8
_diffrn_reflns_limit_k_max 4
_diffrn_reflns_limit_k_min -8
_diffrn_reflns_limit_l_max 23
_diffrn_reflns_limit_l_min -23
_diffrn_reflns_number 5514
_diffrn_reflns_theta_full 67.684
_diffrn_reflns_theta_max 71.443
_diffrn_reflns_theta_min 4.612
_exptl_absorpt_coefficient_mu 3.207
_exptl_absorpt_correction_T_max 1.00000
_exptl_absorpt_correction_T_min 0.41707
_exptl_absorpt_correction_type multi-scan
_exptl_absorpt_process_details '(CrysAlis RED; Agilent, 2012)'
_exptl_crystal_colour colourless
_exptl_crystal_density_diffrn 1.395
_exptl_crystal_description irregular
_exptl_crystal_F_000 424
_exptl_crystal_size_max 0.26
_exptl_crystal_size_mid 0.14
_exptl_crystal_size_min 0.08
_refine_diff_density_max 0.231
_refine_diff_density_min -0.196
_refine_ls_abs_structure_details
;
Flack x determined using 687 quotients
[(<i>I</i>^+^)-(<i>I</i>^-^)]/[(<i>I</i>^+^)+(<i>I</i>^-^)]
(Parsons <i>et al.</i> (2013)
;
_refine_ls_abs_structure_Flack 0.056(15)
_refine_ls_extinction_coef 0.0073(13)
_refine_ls_extinction_expression Fc^*^=kFc[1+0.001xFc^2^\l^3^/sin(2\q)]^-1/4^
_refine_ls_extinction_method 'SHELXL2012 (Sheldrick, 2008)'
_refine_ls_goodness_of_fit_ref 1.084
_refine_ls_hydrogen_treatment constr
_refine_ls_matrix_type full
_refine_ls_number_parameters 119
_refine_ls_number_reflns 1841
_refine_ls_number_restraints 0
_refine_ls_restrained_S_all 1.084
_refine_ls_R_factor_all 0.0364
_refine_ls_R_factor_gt 0.0347
_refine_ls_shift/su_max 0.000
_refine_ls_shift/su_mean 0.000
_refine_ls_structure_factor_coef Fsqd
_refine_ls_weighting_details 'w=1/[\s^2^(Fo^2^)+(0.0504P)^2^+0.1163P] where P=(Fo^2^+2Fc^2^)/3'
_refine_ls_weighting_scheme calc
_refine_ls_wR_factor_gt 0.0892
_refine_ls_wR_factor_ref 0.0908
_reflns_number_gt 1761
_reflns_number_total 1841
_reflns_threshold_expression I>2\s(I)
_cod_data_source_file hb7279sup1.cif
_cod_data_source_block I
_cod_database_code 2239994
_cod_database_fobs_code 2239994
_shelx_space_group_comment
;
The symmetry employed for this shelxl refinement is uniquely defined
by the following loop, which should always be used as a source of
symmetry information in preference to the above space-group names.
They are only intended as comments.
;

loop_
_space_group_symop_operation_xyz
'x, y, z'
'-x+1/2, -y, z+1/2'
'x+1/2, -y+1/2, -z'
'-x, y+1/2, -z+1/2'

loop_
_atom_site_type_symbol
_atom_site_label
_atom_site_fract_x
_atom_site_fract_y
_atom_site_fract_z
_atom_site_U_iso_or_equiv
_atom_site_adp_type
_atom_site_calc_flag
_atom_site_occupancy
Cl Cl1 0.08383(9) 0.49612(9) 0.48653(3) 0.0262(2) Uani d 1
N N1 0.6948(4) 0.6820(3) 0.81551(12) 0.0251(5) Uani d 1
N N2 0.9664(4) 0.5690(3) 0.74930(13) 0.0286(6) Uani d 1
N N3 0.6688(3) 0.6293(3) 0.69659(12) 0.0224(5) Uani d 1
N N4 0.4359(4) 0.6322(3) 0.57422(12) 0.0258(5) Uani d 1
H H4A 0.3467 0.5800 0.5451 0.031 Uiso calc 1
H H4B 0.4718 0.7422 0.5556 0.031 Uiso calc 1
C C1 0.7813(4) 0.6281(4) 0.75588(14) 0.0208(5) Uani d 1
C C2 0.8040(4) 0.6746(4) 0.87274(15) 0.0269(6) Uani d 1
H H2 0.7471 0.7097 0.9159 0.032 Uiso calc 1
C C3 0.9968(5) 0.6181(4) 0.87217(16) 0.0318(7) Uani d 1
H H3 1.0742 0.6147 0.9133 0.038 Uiso calc 1
C C4 1.0692(5) 0.5668(4) 0.80773(17) 0.0330(7) Uani d 1
H H4 1.2013 0.5274 0.8052 0.040 Uiso calc 1
C C5 0.7582(4) 0.5944(4) 0.62855(14) 0.0245(6) Uani d 1
H H5A 0.8701 0.5096 0.6341 0.029 Uiso calc 1
H H5B 0.8076 0.7111 0.6088 0.029 Uiso calc 1
C C6 0.6103(4) 0.5108(4) 0.57949(14) 0.0278(6) Uani d 1
H H6A 0.6694 0.4948 0.5328 0.033 Uiso calc 1
H H6B 0.5705 0.3883 0.5969 0.033 Uiso calc 1
C C7 0.3448(4) 0.6631(4) 0.64394(14) 0.0246(6) Uani d 1
H H7A 0.2964 0.5449 0.6628 0.030 Uiso calc 1
H H7B 0.2323 0.7475 0.6392 0.030 Uiso calc 1
C C8 0.4936(4) 0.7449(4) 0.69357(14) 0.0233(6) Uani d 1
H H8A 0.5297 0.8698 0.6777 0.028 Uiso calc 1
H H8B 0.4359 0.7553 0.7407 0.028 Uiso calc 1

loop_
_atom_site_aniso_label
_atom_site_aniso_U_11
_atom_site_aniso_U_22
_atom_site_aniso_U_33
_atom_site_aniso_U_12
_atom_site_aniso_U_13
_atom_site_aniso_U_23
Cl1 0.0230(3) 0.0300(4) 0.0255(3) -0.0007(3) -0.0033(2) 0.0015(3)
N1 0.0252(12) 0.0254(11) 0.0246(11) -0.0008(10) -0.0007(10) -0.0015(9)
N2 0.0240(14) 0.0310(12) 0.0309(12) 0.0064(10) 0.0001(10) 0.0014(10)
N3 0.0184(11) 0.0255(11) 0.0233(11) 0.0044(9) 0.0015(9) -0.0022(10)
N4 0.0228(12) 0.0290(11) 0.0256(11) -0.0051(10) -0.0032(10) 0.0005(10)
C1 0.0217(13) 0.0157(11) 0.0251(13) 0.0000(10) 0.0013(11) 0.0022(10)
C2 0.0342(16) 0.0238(13) 0.0229(13) -0.0013(12) 0.0000(12) -0.0001(11)
C3 0.0353(16) 0.0287(14) 0.0314(14) -0.0017(14) -0.0114(14) 0.0056(12)
C4 0.0238(14) 0.0339(14) 0.0413(17) 0.0072(13) -0.0056(14) 0.0062(13)
C5 0.0208(13) 0.0292(14) 0.0233(13) 0.0030(11) 0.0031(11) -0.0032(11)
C6 0.0256(14) 0.0316(14) 0.0261(13) 0.0000(14) 0.0035(10) -0.0058(12)
C7 0.0200(13) 0.0272(13) 0.0267(14) -0.0009(11) -0.0007(11) 0.0007(11)
C8 0.0186(13) 0.0244(12) 0.0268(13) 0.0046(12) -0.0004(12) -0.0027(11)

loop_
_atom_type_symbol
_atom_type_description
_atom_type_scat_dispersion_real
_atom_type_scat_dispersion_imag
_atom_type_scat_source
C C 0.0181 0.0091 'International Tables Vol C Tables 4.2.6.8 and 6.1.1.4'
H H 0.0000 0.0000 'International Tables Vol C Tables 4.2.6.8 and 6.1.1.4'
N N 0.0311 0.0180 'International Tables Vol C Tables 4.2.6.8 and 6.1.1.4'
Cl Cl 0.3639 0.7018 'International Tables Vol C Tables 4.2.6.8 and 6.1.1.4'

loop_
_geom_angle_atom_site_label_1
_geom_angle_atom_site_label_2
_geom_angle_atom_site_label_3
_geom_angle
C2 N1 C1 116.2(2)
C4 N2 C1 115.2(3)
C1 N3 C5 120.2(2)
C1 N3 C8 119.7(2)
C5 N3 C8 114.0(2)
H4A N4 H4B 108.0
C6 N4 H4A 109.4
C6 N4 H4B 109.4
C6 N4 C7 111.3(2)
C7 N4 H4A 109.4
C7 N4 H4B 109.4
N1 C1 N3 117.0(2)
N2 C1 N1 126.0(2)
N2 C1 N3 116.9(2)
N1 C2 H2 118.6
N1 C2 C3 122.9(3)
C3 C2 H2 118.6
C2 C3 H3 122.3
C2 C3 C4 115.5(3)
C4 C3 H3 122.3
N2 C4 C3 124.2(3)
N2 C4 H4 117.9
C3 C4 H4 117.9
N3 C5 H5A 109.6
N3 C5 H5B 109.6
N3 C5 C6 110.2(2)
H5A C5 H5B 108.1
C6 C5 H5A 109.6
C6 C5 H5B 109.6
N4 C6 C5 110.0(2)
N4 C6 H6A 109.7
N4 C6 H6B 109.7
C5 C6 H6A 109.7
C5 C6 H6B 109.7
H6A C6 H6B 108.2
N4 C7 H7A 109.7
N4 C7 H7B 109.7
N4 C7 C8 109.9(2)
H7A C7 H7B 108.2
C8 C7 H7A 109.7
C8 C7 H7B 109.7
N3 C8 C7 110.4(2)
N3 C8 H8A 109.6
N3 C8 H8B 109.6
C7 C8 H8A 109.6
C7 C8 H8B 109.6
H8A C8 H8B 108.1

loop_
_geom_bond_atom_site_label_1
_geom_bond_atom_site_label_2
_geom_bond_distance
N1 C1 1.346(4)
N1 C2 1.329(4)
N2 C1 1.344(4)
N2 C4 1.323(4)
N3 C1 1.373(3)
N3 C5 1.463(3)
N3 C8 1.466(3)
N4 H4A 0.9100
N4 H4B 0.9100
N4 C6 1.489(4)
N4 C7 1.492(3)
C2 H2 0.9500
C2 C3 1.383(4)
C3 H3 0.9500
C3 C4 1.383(4)
C4 H4 0.9500
C5 H5A 0.9900
C5 H5B 0.9900
C5 C6 1.510(4)
C6 H6A 0.9900
C6 H6B 0.9900
C7 H7A 0.9900
C7 H7B 0.9900
C7 C8 1.516(4)
C8 H8A 0.9900
C8 H8B 0.9900

loop_
_geom_hbond_atom_site_label_D
_geom_hbond_atom_site_label_H
_geom_hbond_atom_site_label_A
_geom_hbond_site_symmetry_A
_geom_hbond_distance_DH
_geom_hbond_distance_HA
_geom_hbond_distance_DA
_geom_hbond_angle_DHA
N4 H4A Cl1 . 0.91 2.21 3.102(2) 167
N4 H4B Cl1 3_566 0.91 2.21 3.114(2) 175

loop_
_geom_torsion_atom_site_label_1
_geom_torsion_atom_site_label_2
_geom_torsion_atom_site_label_3
_geom_torsion_atom_site_label_4
_geom_torsion
N1 C2 C3 C4 -0.8(4)
N3 C5 C6 N4 55.8(3)
N4 C7 C8 N3 -54.5(3)
C1 N1 C2 C3 1.0(4)
C1 N2 C4 C3 0.8(4)
C1 N3 C5 C6 151.9(2)
C1 N3 C8 C7 -152.4(2)
C2 N1 C1 N2 -0.3(4)
C2 N1 C1 N3 178.0(2)
C2 C3 C4 N2 -0.2(5)
C4 N2 C1 N1 -0.6(4)
C4 N2 C1 N3 -178.9(3)
C5 N3 C1 N1 172.5(2)
C5 N3 C1 N2 -9.0(4)
C5 N3 C8 C7 55.2(3)
C6 N4 C7 C8 57.4(3)
C7 N4 C6 C5 -58.1(3)
C8 N3 C1 N1 21.8(4)
C8 N3 C1 N2 -159.8(2)
C8 N3 C5 C6 -55.8(3)
